data_7110832
loop_
_publ_author_name
'Bashall, Alan'
'McPartlin, Mary'
'Beswick, Michael A.'
'Kidd, Sara J.'
'Palmer, Julie S.'
'Raithby, Paul R.'
'Rawson, Jeremy M.'
'Wright, Dominic S.'
'Ehlenberg, Helmut'

_publ_section_title
;
 The paramagnetic, heterometallic manganese cubanes [{E2(NCy)4}(MnCp)2]
 (Cy = C6H11, Cp = C5H5, E = As, Sb)
;
_journal_issue 9
_journal_name_full 'Chemical Communications'
_journal_page_first 749
_journal_paper_doi 10.1039/a910196i
_journal_year 2000
_chemical_formula_sum 'C34 H54 As2 Mn2 N4'
_chemical_formula_weight 778.53
_chemical_name_systematic
; 
 ? 
;
_space_group_IT_number 14
_symmetry_cell_setting monoclinic
_symmetry_space_group_name_Hall '-P 2ybc'
_symmetry_space_group_name_H-M 'P 1 21/c 1'
_atom_sites_solution_hydrogens geom
_atom_sites_solution_primary direct
_atom_sites_solution_secondary difmap
_audit_creation_method SHELXL-97
_cell_angle_alpha 90.00
_cell_angle_beta 103.99(2)
_cell_angle_gamma 90.00
_cell_formula_units_Z 4
_cell_length_a 10.336(2)
_cell_length_b 17.095(6)
_cell_length_c 20.506(5)
_cell_measurement_temperature 223(2)
_cell_volume 3515.8(17)
_computing_cell_refinement 'Bruker XSCANS '
_computing_data_collection 'Bruker XSCANS '
_computing_data_reduction 'Bruker XSCANS '
_computing_molecular_graphics 'Bruker SHELXTL '
_computing_publication_material 'Bruker SHELXTL'
_computing_structure_refinement 'SHELXL-97 (Sheldrick, 1997)'
_computing_structure_solution 'SHELXS-97 (Sheldrick, 1990)'
_diffrn_ambient_temperature 223(2)
_diffrn_measured_fraction_theta_full 0.999
_diffrn_measured_fraction_theta_max 0.999
_diffrn_measurement_device_type 'Bruker P$'
_diffrn_measurement_method theta/2theta
_diffrn_radiation_monochromator graphite
_diffrn_radiation_source 'fine-focus sealed tube'
_diffrn_radiation_type MoK\a
_diffrn_radiation_wavelength 0.71073
_diffrn_reflns_av_R_equivalents 0.0509
_diffrn_reflns_av_sigmaI/netI 0.0760
_diffrn_reflns_limit_h_max 11
_diffrn_reflns_limit_h_min -1
_diffrn_reflns_limit_k_max 1
_diffrn_reflns_limit_k_min -18
_diffrn_reflns_limit_l_max 22
_diffrn_reflns_limit_l_min -22
_diffrn_reflns_number 6294
_diffrn_reflns_theta_full 23.01
_diffrn_reflns_theta_max 23.01
_diffrn_reflns_theta_min 2.03
_diffrn_standards_interval_count 97
_diffrn_standards_number 3
_exptl_absorpt_coefficient_mu 2.615
_exptl_absorpt_correction_T_max 0.3445
_exptl_absorpt_correction_T_min 0.2738
_exptl_absorpt_correction_type psi-scans
_exptl_crystal_density_diffrn 1.471
_exptl_crystal_density_method 'not measured'
_exptl_crystal_F_000 1608
_exptl_crystal_size_max 0.20
_exptl_crystal_size_mid 0.40
_exptl_crystal_size_min 0.50
_refine_diff_density_max 0.868
_refine_diff_density_min -0.877
_refine_diff_density_rms 0.153
_refine_ls_extinction_method none
_refine_ls_goodness_of_fit_ref 1.029
_refine_ls_hydrogen_treatment mixed
_refine_ls_matrix_type full
_refine_ls_number_parameters 379
_refine_ls_number_reflns 4893
_refine_ls_number_restraints 0
_refine_ls_restrained_S_all 1.029
_refine_ls_R_factor_all 0.1015
_refine_ls_R_factor_gt 0.0539
_refine_ls_shift/su_max 0.759
_refine_ls_shift/su_mean 0.094
_refine_ls_structure_factor_coef Fsqd
_refine_ls_weighting_details 'calc w=1/[\s^2^(Fo^2^)+(0.0393P)^2^+35.6456P] where P=(Fo^2^+2Fc^2^)/3'
_refine_ls_weighting_scheme calc
_refine_ls_wR_factor_gt 0.1170
_refine_ls_wR_factor_ref 0.1559
_reflns_number_gt 3271
_reflns_number_total 4893
_reflns_threshold_expression >2sigma(I)
_cod_data_source_file a910196isup1.cif
_cod_data_source_block mx401
_cod_depositor_comments
;
The following automatic conversions were performed:

'_symmetry_cell_setting' value 'Monoclinic' changed to 'monoclinic'
according to /home/saulius/struct/CIF-dictionaries/cif_core.dic
dictionary named 'cif_core.dic' version 2.4.2 from 2011-04-26.

Automatic conversion script
Id: cif_fix_values 1891 2012-01-12 08:04:46Z andrius 
;
_cod_original_cell_volume 3515.9(16)
_cod_original_sg_symbol_H-M P2(1)/c
_cod_database_code 7110832

loop_
_symmetry_equiv_pos_as_xyz
'x, y, z'
'-x, y+1/2, -z+1/2'
'-x, -y, -z'
'x, -y-1/2, z-1/2'

loop_
_atom_site_label
_atom_site_type_symbol
_atom_site_fract_x
_atom_site_fract_y
_atom_site_fract_z
_atom_site_U_iso_or_equiv
_atom_site_adp_type
_atom_site_occupancy
_atom_site_symmetry_multiplicity
_atom_site_calc_flag
_atom_site_refinement_flags
As1 As 0.95176(9) 0.91505(6) 0.22540(5) 0.0328(3) Uani 1 1 d .
As2 As 0.97658(9) 0.76168(6) 0.28610(5) 0.0342(3) Uani 1 1 d .
Mn1 Mn 0.74502(14) 0.86900(9) 0.30329(7) 0.0368(4) Uani 1 1 d .
Mn2 Mn 0.72497(14) 0.79383(9) 0.17261(7) 0.0374(4) Uani 1 1 d .
N1A N 0.9511(7) 0.8064(4) 0.1979(4) 0.0318(19) Uani 1 1 d .
C1A C 1.0467(9) 0.7841(6) 0.1572(5) 0.038(3) Uani 1 1 d .
H1A H 1.1383 0.7967 0.1829 0.046 Uiso 1 1 calc R
C2A C 1.0389(10) 0.6990(6) 0.1411(5) 0.044(3) Uani 1 1 d .
H2A1 H 0.9473 0.6855 0.1177 0.053 Uiso 1 1 calc R
H2A2 H 1.0625 0.6688 0.1829 0.053 Uiso 1 1 calc R
C3A C 1.1342(11) 0.6775(7) 0.0964(6) 0.059(3) Uani 1 1 d .
H3A1 H 1.2266 0.6862 0.1214 0.071 Uiso 1 1 calc R
H3A2 H 1.1241 0.6219 0.0846 0.071 Uiso 1 1 calc R
C4A C 1.1050(11) 0.7269(7) 0.0317(6) 0.061(3) Uani 1 1 d .
H4A1 H 1.1712 0.7150 0.0060 0.073 Uiso 1 1 calc R
H4A2 H 1.0168 0.7131 0.0038 0.073 Uiso 1 1 calc R
C5A C 1.1088(11) 0.8136(7) 0.0475(5) 0.055(3) Uani 1 1 d .
H5A1 H 1.1999 0.8289 0.0704 0.066 Uiso 1 1 calc R
H5A2 H 1.0824 0.8436 0.0057 0.066 Uiso 1 1 calc R
C6A C 1.0148(10) 0.8319(6) 0.0922(5) 0.039(3) Uani 1 1 d .
H6A1 H 0.9230 0.8209 0.0674 0.047 Uiso 1 1 calc R
H6A2 H 1.0208 0.8877 0.1034 0.047 Uiso 1 1 calc R
N1B N 0.7977(7) 0.7507(4) 0.2760(4) 0.0287(18) Uani 1 1 d .
C1B C 0.7558(9) 0.6779(5) 0.3078(4) 0.031(2) Uani 1 1 d .
H1B H 0.6576 0.6800 0.3003 0.038 Uiso 1 1 calc R
C2B C 0.7893(10) 0.6001(6) 0.2783(5) 0.045(3) Uani 1 1 d .
H2B1 H 0.7473 0.5987 0.2300 0.053 Uiso 1 1 calc R
H2B2 H 0.8860 0.5962 0.2840 0.053 Uiso 1 1 calc R
C3B C 0.7410(11) 0.5309(7) 0.3124(6) 0.055(3) Uani 1 1 d .
H3B1 H 0.6434 0.5321 0.3024 0.066 Uiso 1 1 calc R
H3B2 H 0.7674 0.4824 0.2937 0.066 Uiso 1 1 calc R
C4B C 0.7954(12) 0.5302(7) 0.3879(6) 0.062(3) Uani 1 1 d .
H4B1 H 0.8923 0.5227 0.3987 0.074 Uiso 1 1 calc R
H4B2 H 0.7558 0.4869 0.4076 0.074 Uiso 1 1 calc R
C5B C 0.7621(11) 0.6081(7) 0.4172(5) 0.056(3) Uani 1 1 d .
H5B1 H 0.6653 0.6128 0.4104 0.067 Uiso 1 1 calc R
H5B2 H 0.8022 0.6092 0.4656 0.067 Uiso 1 1 calc R
C6B C 0.8135(11) 0.6763(7) 0.3842(5) 0.046(3) Uani 1 1 d .
H6B1 H 0.9110 0.6732 0.3935 0.055 Uiso 1 1 calc R
H6B2 H 0.7904 0.7251 0.4037 0.055 Uiso 1 1 calc R
N1C N 0.7711(7) 0.9173(4) 0.2094(4) 0.0281(17) Uani 1 1 d .
C1C C 0.7051(10) 0.9892(6) 0.1740(5) 0.039(2) Uani 1 1 d .
H1C H 0.6082 0.9834 0.1698 0.047 Uiso 1 1 calc R
C2C C 0.7244(11) 0.9982(7) 0.1029(5) 0.048(3) Uani 1 1 d .
H2C1 H 0.6930 0.9508 0.0771 0.058 Uiso 1 1 calc R
H2C2 H 0.8197 1.0042 0.1050 0.058 Uiso 1 1 calc R
C3C C 0.6477(11) 1.0700(7) 0.0662(5) 0.054(3) Uani 1 1 d .
H3C1 H 0.6670 1.0759 0.0220 0.065 Uiso 1 1 calc R
H3C2 H 0.5516 1.0616 0.0595 0.065 Uiso 1 1 calc R
C4C C 0.6874(12) 1.1434(7) 0.1065(5) 0.062(3) Uani 1 1 d .
H4C1 H 0.6333 1.1870 0.0837 0.074 Uiso 1 1 calc R
H4C2 H 0.7809 1.1551 0.1080 0.074 Uiso 1 1 calc R
C5C C 0.6709(11) 1.1377(6) 0.1773(6) 0.051(3) Uani 1 1 d .
H5C1 H 0.5760 1.1331 0.1766 0.061 Uiso 1 1 calc R
H5C2 H 0.7054 1.1852 0.2022 0.061 Uiso 1 1 calc R
C6C C 0.7481(10) 1.0646(6) 0.2132(5) 0.046(3) Uani 1 1 d .
H6C1 H 0.8440 1.0723 0.2184 0.055 Uiso 1 1 calc R
H6C2 H 0.7320 1.0596 0.2582 0.055 Uiso 1 1 calc R
N1D N 0.9677(7) 0.8699(4) 0.3123(3) 0.0276(17) Uani 1 1 d .
C1D C 1.0736(8) 0.8993(5) 0.3713(4) 0.029(2) Uani 1 1 d .
H1D H 1.0618 0.8703 0.4112 0.035 Uiso 1 1 calc R
C2D C 1.2164(9) 0.8848(6) 0.3666(5) 0.042(3) Uani 1 1 d .
H2D1 H 1.2310 0.8284 0.3634 0.050 Uiso 1 1 calc R
H2D2 H 1.2308 0.9096 0.3259 0.050 Uiso 1 1 calc R
C3D C 1.3164(9) 0.9176(6) 0.4280(5) 0.045(3) Uani 1 1 d .
H3D1 H 1.3099 0.8881 0.4680 0.054 Uiso 1 1 calc R
H3D2 H 1.4070 0.9112 0.4220 0.054 Uiso 1 1 calc R
C4D C 1.2912(10) 1.0024(7) 0.4384(5) 0.051(3) Uani 1 1 d .
H4D1 H 1.3062 1.0327 0.4003 0.061 Uiso 1 1 calc R
H4D2 H 1.3542 1.0209 0.4791 0.061 Uiso 1 1 calc R
C5D C 1.1490(10) 1.0159(7) 0.4449(5) 0.054(3) Uani 1 1 d .
H5D1 H 1.1340 1.0721 0.4494 0.065 Uiso 1 1 calc R
H5D2 H 1.1364 0.9898 0.4855 0.065 Uiso 1 1 calc R
C6D C 1.0481(10) 0.9841(6) 0.3833(5) 0.046(3) Uani 1 1 d .
H6D1 H 0.9578 0.9899 0.3899 0.055 Uiso 1 1 calc R
H6D2 H 1.0535 1.0147 0.3436 0.055 Uiso 1 1 calc R
C1E C 0.5690(13) 0.8338(9) 0.3574(7) 0.070(4) Uani 1 1 d .
H1E H 0.5509 0.7803 0.3614 0.085 Uiso 1 1 calc R
C2E C 0.6639(11) 0.8790(7) 0.4026(5) 0.047(3) Uani 1 1 d .
H2E H 0.7226 0.8615 0.4424 0.056 Uiso 1 1 calc R
C3E C 0.6541(11) 0.9542(6) 0.3772(5) 0.046(3) Uani 1 1 d .
H3E H 0.7057 0.9970 0.3974 0.055 Uiso 1 1 calc R
C4E C 0.5574(11) 0.9571(7) 0.3181(5) 0.050(3) Uani 1 1 d .
H4E H 0.5311 1.0017 0.2913 0.060 Uiso 1 1 calc R
C5E C 0.5066(12) 0.8839(9) 0.3051(7) 0.072(4) Uani 1 1 d .
H5E H 0.4401 0.8692 0.2671 0.086 Uiso 1 1 calc R
C1F C 0.5012(13) 0.8209(7) 0.1030(8) 0.077(5) Uani 1 1 d .
H1F H 0.4658 0.8716 0.1022 0.093 Uiso 1 1 calc R
C2F C 0.5797(14) 0.7927(8) 0.0622(6) 0.069(4) Uani 1 1 d .
H2F H 0.6102 0.8215 0.0299 0.082 Uiso 1 1 calc R
C3F C 0.6051(12) 0.7141(8) 0.0774(6) 0.062(3) Uani 1 1 d .
H3F H 0.6541 0.6808 0.0558 0.075 Uiso 1 1 calc R
C4F C 0.5477(11) 0.6922(8) 0.1290(6) 0.060(3) Uani 1 1 d .
H4F H 0.5501 0.6426 0.1490 0.073 Uiso 1 1 calc R
C5F C 0.4848(11) 0.7603(9) 0.1454(7) 0.067(4) Uani 1 1 d .
H5F H 0.4389 0.7640 0.1796 0.081 Uiso 1 1 calc R

loop_
_atom_site_aniso_label
_atom_site_aniso_U_11
_atom_site_aniso_U_22
_atom_site_aniso_U_33
_atom_site_aniso_U_23
_atom_site_aniso_U_13
_atom_site_aniso_U_12
As1 0.0287(6) 0.0406(6) 0.0296(5) 0.0004(5) 0.0081(4) 0.0015(5)
As2 0.0275(5) 0.0406(6) 0.0338(5) 0.0016(5) 0.0061(4) 0.0014(5)
Mn1 0.0298(8) 0.0486(10) 0.0341(8) -0.0008(7) 0.0116(6) 0.0031(7)
Mn2 0.0304(8) 0.0471(10) 0.0327(8) -0.0012(7) 0.0038(6) 0.0019(7)
N1A 0.030(4) 0.036(5) 0.031(4) 0.004(4) 0.012(4) 0.003(4)
C1A 0.022(5) 0.058(7) 0.034(5) -0.009(5) 0.005(4) -0.010(5)
C2A 0.046(7) 0.036(6) 0.049(6) -0.020(5) 0.012(5) -0.007(5)
C3A 0.050(7) 0.046(7) 0.090(9) -0.018(7) 0.035(7) 0.003(6)
C4A 0.051(7) 0.079(9) 0.060(7) -0.031(7) 0.029(6) -0.013(7)
C5A 0.056(7) 0.077(9) 0.035(6) -0.009(6) 0.017(5) -0.005(6)
C6A 0.040(6) 0.043(6) 0.038(6) -0.001(5) 0.012(5) 0.014(5)
N1B 0.027(4) 0.018(4) 0.040(4) 0.012(3) 0.006(3) 0.008(3)
C1B 0.030(5) 0.030(5) 0.031(5) 0.006(4) 0.003(4) 0.008(4)
C2B 0.034(6) 0.060(8) 0.040(6) -0.008(6) 0.011(5) -0.001(5)
C3B 0.050(7) 0.049(7) 0.069(8) 0.002(6) 0.019(6) 0.012(6)
C4B 0.060(8) 0.050(8) 0.077(9) 0.014(7) 0.018(7) -0.008(6)
C5B 0.056(7) 0.074(9) 0.038(6) 0.011(6) 0.012(5) -0.006(6)
C6B 0.047(7) 0.055(7) 0.038(6) 0.000(5) 0.012(5) -0.007(6)
N1C 0.029(4) 0.015(4) 0.041(4) 0.004(4) 0.011(4) 0.006(3)
C1C 0.032(6) 0.047(7) 0.035(6) -0.001(5) 0.003(4) 0.006(5)
C2C 0.048(7) 0.062(8) 0.037(6) 0.005(6) 0.014(5) 0.005(6)
C3C 0.058(7) 0.060(8) 0.040(6) 0.015(6) 0.001(5) 0.007(6)
C4C 0.057(8) 0.071(9) 0.049(7) 0.015(7) -0.002(6) 0.000(7)
C5C 0.044(7) 0.038(7) 0.065(8) 0.009(6) 0.000(6) 0.008(5)
C6C 0.032(6) 0.072(8) 0.034(6) 0.005(6) 0.007(5) 0.003(6)
N1D 0.031(4) 0.021(4) 0.029(4) -0.001(3) 0.003(3) -0.007(3)
C1D 0.028(5) 0.032(6) 0.026(5) 0.000(4) 0.006(4) -0.001(4)
C2D 0.029(6) 0.042(6) 0.053(6) -0.003(5) 0.006(5) 0.007(5)
C3D 0.026(6) 0.061(7) 0.047(6) -0.018(6) 0.009(5) -0.003(5)
C4D 0.045(7) 0.070(9) 0.035(6) -0.004(6) 0.006(5) -0.017(6)
C5D 0.052(7) 0.057(8) 0.049(7) -0.018(6) 0.001(6) 0.011(6)
C6D 0.038(6) 0.054(7) 0.042(6) -0.007(5) 0.000(5) 0.010(5)
C1E 0.054(8) 0.095(11) 0.080(9) 0.000(9) 0.050(8) -0.005(8)
C2E 0.045(7) 0.052(8) 0.046(6) -0.005(6) 0.017(5) 0.004(6)
C3E 0.052(7) 0.036(7) 0.054(7) -0.014(6) 0.022(6) -0.004(5)
C4E 0.051(7) 0.061(8) 0.038(6) 0.007(6) 0.012(5) 0.024(6)
C5E 0.040(7) 0.108(12) 0.077(10) -0.055(9) 0.031(7) -0.022(8)
C1F 0.053(8) 0.030(7) 0.120(13) -0.019(8) -0.035(8) 0.001(6)
C2F 0.072(9) 0.066(10) 0.048(7) 0.006(7) -0.023(7) -0.022(8)
C3F 0.064(8) 0.064(9) 0.054(7) -0.025(7) 0.003(6) -0.010(7)
C4F 0.043(7) 0.060(9) 0.065(8) 0.008(7) -0.012(6) -0.016(6)
C5F 0.030(7) 0.088(11) 0.081(9) -0.019(9) 0.009(6) -0.008(7)

loop_
_atom_type_symbol
_atom_type_description
_atom_type_scat_dispersion_real
_atom_type_scat_dispersion_imag
_atom_type_scat_source
C C 0.0033 0.0016 'International Tables Vol C Tables 4.2.6.8 and 6.1.1.4'
H H 0.0000 0.0000 'International Tables Vol C Tables 4.2.6.8 and 6.1.1.4'
N N 0.0061 0.0033 'International Tables Vol C Tables 4.2.6.8 and 6.1.1.4'
Mn Mn 0.3368 0.7283 'International Tables Vol C Tables 4.2.6.8 and 6.1.1.4'
As As 0.0499 2.0058 'International Tables Vol C Tables 4.2.6.8 and 6.1.1.4'

loop_
_geom_angle_atom_site_label_1
_geom_angle_atom_site_label_2
_geom_angle_atom_site_label_3
_geom_angle
N1C As1 N1D 91.7(3)
N1C As1 N1A 92.1(3)
N1D As1 N1A 83.0(3)
N1C As1 As2 94.4(2)
N1D As1 As2 41.7(2)
N1A As1 As2 41.4(2)
N1C As1 Mn1 44.2(2)
N1D As1 Mn1 47.5(2)
N1A As1 Mn1 87.2(2)
As2 As1 Mn1 62.77(4)
N1B As2 N1A 91.7(3)
N1B As2 N1D 90.9(3)
N1A As2 N1D 82.9(3)
N1B As2 As1 93.6(2)
N1A As2 As1 41.9(2)
N1D As2 As1 41.1(2)
N1C Mn1 N1B 91.9(3)
N1C Mn1 N1D 74.2(3)
N1B Mn1 N1D 73.6(3)
N1C Mn1 C2E 150.9(3)
N1B Mn1 C2E 116.2(3)
N1D Mn1 C2E 119.3(3)
N1C Mn1 C1E 140.2(4)
N1B Mn1 C1E 98.5(4)
N1D Mn1 C1E 145.6(4)
C2E Mn1 C1E 34.0(4)
N1C Mn1 C3E 118.1(3)
N1B Mn1 C3E 149.3(3)
N1D Mn1 C3E 118.7(3)
C2E Mn1 C3E 33.2(3)
C1E Mn1 C3E 54.7(4)
N1C Mn1 C5E 108.1(4)
N1B Mn1 C5E 113.9(4)
N1D Mn1 C5E 171.7(3)
C2E Mn1 C5E 55.0(4)
C1E Mn1 C5E 33.1(4)
C3E Mn1 C5E 53.1(4)
N1C Mn1 C4E 98.2(3)
N1B Mn1 C4E 145.2(4)
N1D Mn1 C4E 141.2(4)
C2E Mn1 C4E 54.4(4)
C1E Mn1 C4E 54.0(4)
C3E Mn1 C4E 32.0(3)
C5E Mn1 C4E 31.4(4)
N1C Mn1 Mn2 49.67(19)
N1B Mn1 Mn2 48.14(19)
N1D Mn1 Mn2 85.62(18)
C2E Mn1 Mn2 148.0(3)
C1E Mn1 Mn2 114.4(4)
C3E Mn1 Mn2 150.9(3)
C5E Mn1 Mn2 102.0(3)
C4E Mn1 Mn2 118.9(3)
N1C Mn1 As1 35.70(19)
N1B Mn1 As1 81.78(19)
N1D Mn1 As1 38.50(18)
C2E Mn1 As1 149.2(3)
C1E Mn1 As1 175.8(4)
C3E Mn1 As1 126.2(3)
C5E Mn1 As1 143.1(4)
C4E Mn1 As1 124.1(3)
Mn2 Mn1 As1 62.65(5)
N1B Mn2 N1C 89.8(3)
N1B Mn2 N1A 73.7(3)
N1C Mn2 N1A 73.3(3)
N1B Mn2 C2F 154.0(4)
N1C Mn2 C2F 111.0(4)
N1A Mn2 C2F 126.2(4)
N1B Mn2 C1F 132.8(5)
N1C Mn2 C1F 96.4(3)
N1A Mn2 C1F 152.4(5)
C2F Mn2 C1F 33.2(4)
N1B Mn2 C3F 124.7(4)
N1C Mn2 C3F 144.2(4)
N1A Mn2 C3F 121.7(4)
C2F Mn2 C3F 33.2(4)
C1F Mn2 C3F 54.4(4)
N1B Mn2 C5F 103.3(4)
N1C Mn2 C5F 114.3(4)
N1A Mn2 C5F 172.0(4)
C2F Mn2 C5F 54.5(5)
C1F Mn2 C5F 32.7(4)
C3F Mn2 C5F 53.6(4)
N1B Mn2 C4F 99.2(3)
N1C Mn2 C4F 147.1(4)
N1A Mn2 C4F 139.6(4)
C2F Mn2 C4F 54.9(4)
C1F Mn2 C4F 54.7(4)
C3F Mn2 C4F 32.2(4)
C5F Mn2 C4F 32.8(4)
N1B Mn2 Mn1 48.24(19)
N1C Mn2 Mn1 47.25(18)
N1A Mn2 Mn1 84.76(19)
C2F Mn2 Mn1 139.2(4)
C1F Mn2 Mn1 107.3(4)
C3F Mn2 Mn1 151.6(3)
C5F Mn2 Mn1 98.8(3)
C4F Mn2 Mn1 120.6(3)
C1A N1A As2 117.8(6)
C1A N1A As1 116.9(6)
As2 N1A As1 96.7(3)
C1A N1A Mn2 129.1(6)
As2 N1A Mn2 94.4(3)
As1 N1A Mn2 95.1(3)
C2A C1A N1A 111.5(8)
C2A C1A C6A 109.9(8)
N1A C1A C6A 108.6(8)
C2A C1A H1A 108.9
N1A C1A H1A 109.0
C6A C1A H1A 108.9
C1A C2A C3A 110.9(9)
C1A C2A H2A1 109.4
C3A C2A H2A1 109.4
C1A C2A H2A2 109.5
C3A C2A H2A2 109.5
H2A1 C2A H2A2 108.1
C4A C3A C2A 111.1(9)
C4A C3A H3A1 109.4
C2A C3A H3A1 109.4
C4A C3A H3A2 109.5
C2A C3A H3A2 109.4
H3A1 C3A H3A2 108.0
C5A C4A C3A 111.2(9)
C5A C4A H4A1 109.3
C3A C4A H4A1 109.4
C5A C4A H4A2 109.5
C3A C4A H4A2 109.3
H4A1 C4A H4A2 108.0
C6A C5A C4A 110.0(9)
C6A C5A H5A1 109.6
C4A C5A H5A1 109.7
C6A C5A H5A2 109.7
C4A C5A H5A2 109.6
H5A1 C5A H5A2 108.2
C5A C6A C1A 112.4(8)
C5A C6A H6A1 109.1
C1A C6A H6A1 109.1
C5A C6A H6A2 109.1
C1A C6A H6A2 109.2
H6A1 C6A H6A2 107.9
C1B N1B As2 115.1(5)
C1B N1B Mn2 128.6(5)
As2 N1B Mn2 100.2(3)
C1B N1B Mn1 122.0(5)
As2 N1B Mn1 100.5(3)
Mn2 N1B Mn1 83.6(2)
N1B C1B C2B 115.2(7)
N1B C1B C6B 111.9(8)
C2B C1B C6B 108.5(8)
N1B C1B H1B 106.9
C2B C1B H1B 106.9
C6B C1B H1B 106.9
C3B C2B C1B 111.2(8)
C3B C2B H2B1 109.4
C1B C2B H2B1 109.5
C3B C2B H2B2 109.5
C1B C2B H2B2 109.2
H2B1 C2B H2B2 108.0
C4B C3B C2B 113.3(10)
C4B C3B H3B1 109.0
C2B C3B H3B1 109.0
C4B C3B H3B2 108.9
C2B C3B H3B2 108.8
H3B1 C3B H3B2 107.7
C3B C4B C5B 109.3(10)
C3B C4B H4B1 109.8
C5B C4B H4B1 109.8
C3B C4B H4B2 109.8
C5B C4B H4B2 109.9
H4B1 C4B H4B2 108.2
C6B C5B C4B 111.0(9)
C6B C5B H5B1 109.4
C4B C5B H5B1 109.4
C6B C5B H5B2 109.5
C4B C5B H5B2 109.4
H5B1 C5B H5B2 108.0
C5B C6B C1B 112.3(9)
C5B C6B H6B1 109.2
C1B C6B H6B1 108.9
C5B C6B H6B2 109.1
C1B C6B H6B2 109.3
H6B1 C6B H6B2 107.9
C1C N1C As1 115.5(6)
C1C N1C Mn1 126.9(5)
As1 N1C Mn1 100.1(3)
C1C N1C Mn2 124.7(6)
As1 N1C Mn2 99.6(3)
Mn1 N1C Mn2 83.1(2)
N1C C1C C6C 113.2(7)
N1C C1C C2C 113.3(8)
C6C C1C C2C 109.3(9)
N1C C1C H1C 106.9
C6C C1C H1C 106.9
C2C C1C H1C 106.9
C1C C2C C3C 111.9(9)
C1C C2C H2C1 109.3
C3C C2C H2C1 109.2
C1C C2C H2C2 109.1
C3C C2C H2C2 109.4
H2C1 C2C H2C2 108.0
C4C C3C C2C 110.7(9)
C4C C3C H3C1 109.5
C2C C3C H3C1 109.5
C4C C3C H3C2 109.4
C2C C3C H3C2 109.6
H3C1 C3C H3C2 108.1
C3C C4C C5C 113.4(10)
C3C C4C H4C1 109.0
C5C C4C H4C1 109.0
C3C C4C H4C2 108.8
C5C C4C H4C2 108.8
H4C1 C4C H4C2 107.7
C4C C5C C6C 109.9(9)
C4C C5C H5C1 109.6
C6C C5C H5C1 109.7
C4C C5C H5C2 109.7
C6C C5C H5C2 109.7
H5C1 C5C H5C2 108.2
C1C C6C C5C 112.0(8)
C1C C6C H6C1 109.0
C5C C6C H6C1 109.3
C1C C6C H6C2 109.2
C5C C6C H6C2 109.3
H6C1 C6C H6C2 107.9
C1D N1D As1 119.7(5)
C1D N1D As2 117.9(5)
As1 N1D As2 97.3(3)
C1D N1D Mn1 126.5(5)
As1 N1D Mn1 94.0(3)
As2 N1D Mn1 94.9(3)
C6D C1D N1D 109.3(7)
C6D C1D C2D 112.3(8)
N1D C1D C2D 115.0(7)
C6D C1D H1D 106.6
N1D C1D H1D 106.6
C2D C1D H1D 106.6
C3D C2D C1D 111.2(8)
C3D C2D H2D1 109.4
C1D C2D H2D1 109.5
C3D C2D H2D2 109.4
C1D C2D H2D2 109.3
H2D1 C2D H2D2 108.0
C4D C3D C2D 111.5(9)
C4D C3D H3D1 109.3
C2D C3D H3D1 109.3
C4D C3D H3D2 109.4
C2D C3D H3D2 109.3
H3D1 C3D H3D2 108.0
C3D C4D C5D 111.3(9)
C3D C4D H4D1 109.3
C5D C4D H4D1 109.3
C3D C4D H4D2 109.4
C5D C4D H4D2 109.4
H4D1 C4D H4D2 108.0
C4D C5D C6D 110.6(8)
C4D C5D H5D1 109.6
C6D C5D H5D1 109.6
C4D C5D H5D2 109.4
C6D C5D H5D2 109.5
H5D1 C5D H5D2 108.1
C1D C6D C5D 111.4(8)
C1D C6D H6D1 109.5
C5D C6D H6D1 109.3
C1D C6D H6D2 109.2
C5D C6D H6D2 109.3
H6D1 C6D H6D2 108.0
C5E C1E C2E 106.6(12)
C5E C1E Mn1 75.9(7)
C2E C1E Mn1 71.6(6)
C5E C1E H1E 126.6
C2E C1E H1E 126.7
Mn1 C1E H1E 117.8
C3E C2E C1E 106.7(11)
C3E C2E Mn1 75.8(6)
C1E C2E Mn1 74.4(6)
C3E C2E H2E 126.6
C1E C2E H2E 126.7
Mn1 C2E H2E 115.6
C4E C3E C2E 109.7(10)
C4E C3E Mn1 77.3(6)
C2E C3E Mn1 71.0(6)
C4E C3E H3E 125.0
C2E C3E H3E 125.3
Mn1 C3E H3E 118.3
C5E C4E C3E 107.7(11)
C5E C4E Mn1 72.5(7)
C3E C4E Mn1 70.7(6)
C5E C4E H4E 126.1
C3E C4E H4E 126.2
Mn1 C4E H4E 122.1
C4E C5E C1E 109.2(12)
C4E C5E Mn1 76.1(7)
C1E C5E Mn1 71.0(7)
C4E C5E H5E 125.3
C1E C5E H5E 125.5
Mn1 C5E H5E 119.5
C5F C1F C2F 107.2(11)
C5F C1F Mn2 74.7(7)
C2F C1F Mn2 71.2(7)
C5F C1F H1F 126.4
C2F C1F H1F 126.4
Mn2 C1F H1F 119.6
C3F C2F C1F 108.0(12)
C3F C2F Mn2 75.8(7)
C1F C2F Mn2 75.6(7)
C3F C2F H2F 126.0
C1F C2F H2F 126.1
Mn2 C2F H2F 114.9
C2F C3F C4F 109.9(12)
C2F C3F Mn2 71.0(6)
C4F C3F Mn2 76.7(7)
C2F C3F H3F 125.1
C4F C3F H3F 125.0
Mn2 C3F H3F 119.1
C3F C4F C5F 105.4(12)
C3F C4F Mn2 71.1(6)
C5F C4F Mn2 71.7(7)
C3F C4F H4F 127.4
C5F C4F H4F 127.3
Mn2 C4F H4F 121.7
C1F C5F C4F 109.5(12)
C1F C5F Mn2 72.6(7)
C4F C5F Mn2 75.5(6)
C1F C5F H5F 125.3
C4F C5F H5F 125.2
Mn2 C5F H5F 118.4

loop_
_geom_bond_atom_site_label_1
_geom_bond_atom_site_label_2
_geom_bond_distance
As1 N1C 1.816(7)
As1 N1D 1.912(7)
As1 N1A 1.940(8)
As1 As2 2.8872(16)
As1 Mn1 3.0639(18)
As2 N1B 1.820(7)
As2 N1A 1.923(7)
As2 N1D 1.935(7)
Mn1 N1C 2.170(7)
Mn1 N1B 2.202(7)
Mn1 N1D 2.264(7)
Mn1 C2E 2.389(10)
Mn1 C1E 2.425(11)
Mn1 C3E 2.449(10)
Mn1 C5E 2.487(11)
Mn1 C4E 2.530(10)
Mn1 Mn2 2.934(2)
Mn2 N1B 2.198(7)
Mn2 N1C 2.253(7)
Mn2 N1A 2.278(7)
Mn2 C2F 2.395(11)
Mn2 C1F 2.450(12)
Mn2 C3F 2.456(11)
Mn2 C5F 2.476(11)
Mn2 C4F 2.526(11)
N1A C1A 1.489(11)
C1A C2A 1.489(14)
C1A C6A 1.529(13)
C1A H1A 0.9900
C2A C3A 1.545(13)
C2A H2A1 0.9800
C2A H2A2 0.9800
C3A C4A 1.540(16)
C3A H3A1 0.9800
C3A H3A2 0.9800
C4A C5A 1.516(16)
C4A H4A1 0.9800
C4A H4A2 0.9800
C5A C6A 1.520(13)
C5A H5A1 0.9800
C5A H5A2 0.9800
C6A H6A1 0.9800
C6A H6A2 0.9800
N1B C1B 1.516(11)
C1B C2B 1.535(13)
C1B C6B 1.535(12)
C1B H1B 0.9900
C2B C3B 1.518(14)
C2B H2B1 0.9800
C2B H2B2 0.9800
C3B C4B 1.513(15)
C3B H3B1 0.9800
C3B H3B2 0.9800
C4B C5B 1.534(16)
C4B H4B1 0.9800
C4B H4B2 0.9800
C5B C6B 1.506(14)
C5B H5B1 0.9800
C5B H5B2 0.9800
C6B H6B1 0.9800
C6B H6B2 0.9800
N1C C1C 1.506(12)
C1C C6C 1.527(14)
C1C C2C 1.526(13)
C1C H1C 0.9900
C2C C3C 1.554(14)
C2C H2C1 0.9800
C2C H2C2 0.9800
C3C C4C 1.503(16)
C3C H3C1 0.9800
C3C H3C2 0.9800
C4C C5C 1.506(15)
C4C H4C1 0.9800
C4C H4C2 0.9800
C5C C6C 1.568(14)
C5C H5C1 0.9800
C5C H5C2 0.9800
C6C H6C1 0.9800
C6C H6C2 0.9800
N1D C1D 1.508(11)
C1D C6D 1.505(13)
C1D C2D 1.522(12)
C1D H1D 0.9900
C2D C3D 1.529(13)
C2D H2D1 0.9800
C2D H2D2 0.9800
C3D C4D 1.497(15)
C3D H3D1 0.9800
C3D H3D2 0.9800
C4D C5D 1.525(14)
C4D H4D1 0.9800
C4D H4D2 0.9800
C5D C6D 1.531(13)
C5D H5D1 0.9800
C5D H5D2 0.9800
C6D H6D1 0.9800
C6D H6D2 0.9800
C1E C5E 1.402(18)
C1E C2E 1.408(16)
C1E H1E 0.9400
C2E C3E 1.382(15)
C2E H2E 0.9400
C3E C4E 1.374(14)
C3E H3E 0.9400
C4E C5E 1.358(17)
C4E H4E 0.9400
C5E H5E 0.9400
C1F C5F 1.388(18)
C1F C2F 1.385(18)
C1F H1F 0.9400
C2F C3F 1.389(17)
C2F H2F 0.9400
C3F C4F 1.385(16)
C3F H3F 0.9400
C4F C5F 1.412(17)
C4F H4F 0.9400
C5F H5F 0.9400
